data_1543186
loop_
_publ_author_name
'Kirlikovali, Kent O.'
'Axtell, Jonathan C.'
'Gonzalez, Alejandra'
'Phung, Alice C.'
'Khan, Saeed I.'
'Spokoyny, Alexander M.'

_publ_section_title
;
 Luminescent metal complexes featuring photophysically innocent boron
 cluster ligands
;
_journal_issue 8
_journal_name_full 'Chem. Sci.'
_journal_page_first 5132
_journal_paper_doi 10.1039/C6SC01146B
_journal_volume 7
_journal_year 2016
_chemical_formula_moiety 'C22 H44 B20 N2 Pt, 2(C5 H10 O)'
_chemical_formula_sum 'C32 H64 B20 N2 O2 Pt'
_chemical_formula_weight 920.14
_space_group_crystal_system triclinic
_space_group_IT_number 2
_space_group_name_Hall '-P 1'
_space_group_name_H-M_alt 'P -1'
_symmetry_space_group_name_Hall '-P 1'
_symmetry_space_group_name_H-M 'P -1'
_atom_sites_solution_hydrogens geom
_audit_creation_method SHELXL-2014/6
_audit_update_record
;
2016-01-12 deposited with the CCDC.
2016-04-18 downloaded from the CCDC.
;
_cell_angle_alpha 63.9504(12)
_cell_angle_beta 79.9962(13)
_cell_angle_gamma 76.7773(13)
_cell_formula_units_Z 2
_cell_length_a 10.7808(9)
_cell_length_b 14.3611(12)
_cell_length_c 15.6014(13)
_cell_measurement_reflns_used 9183
_cell_measurement_temperature 100(2)
_cell_measurement_theta_max 30.80
_cell_measurement_theta_min 2.23
_cell_volume 2105.1(3)
_computing_cell_refinement 'Bruker SAINT'
_computing_data_collection 'Bruker APEX2'
_computing_data_reduction 'Bruker SAINT'
_computing_molecular_graphics 'Bruker SHELXTL'
_computing_publication_material 'Bruker SHELXTL'
_computing_structure_refinement 'SHELXL-2014/6 (Sheldrick, 2014)'
_computing_structure_solution 'SHELXS-97 (Sheldrick 2008)'
_diffrn_ambient_temperature 100(2)
_diffrn_detector_area_resol_mean 8.3333
_diffrn_measured_fraction_theta_full 0.998
_diffrn_measured_fraction_theta_max 0.905
_diffrn_measurement_device_type 'Bruker APEX-II CCD'
_diffrn_measurement_method '\f and \w scans'
_diffrn_radiation_type MoK\a
_diffrn_radiation_wavelength 0.71073
_diffrn_reflns_av_R_equivalents 0.0164
_diffrn_reflns_av_unetI/netI 0.0169
_diffrn_reflns_Laue_measured_fraction_full 0.998
_diffrn_reflns_Laue_measured_fraction_max 0.905
_diffrn_reflns_limit_h_max 14
_diffrn_reflns_limit_h_min -15
_diffrn_reflns_limit_k_max 20
_diffrn_reflns_limit_k_min -20
_diffrn_reflns_limit_l_max 22
_diffrn_reflns_limit_l_min -21
_diffrn_reflns_number 34860
_diffrn_reflns_point_group_measured_fraction_full 0.998
_diffrn_reflns_point_group_measured_fraction_max 0.905
_diffrn_reflns_theta_full 25.242
_diffrn_reflns_theta_max 30.980
_diffrn_reflns_theta_min 1.657
_diffrn_source 'Sealed Mo X-Ray Tube'
_exptl_absorpt_coefficient_mu 3.367
_exptl_absorpt_correction_T_max 0.75
_exptl_absorpt_correction_T_min 0.61
_exptl_absorpt_correction_type multi-scan
_exptl_absorpt_process_details 'SADABS V2014/2 (Bruker AXS Inc.)'
_exptl_crystal_colour colorless
_exptl_crystal_density_diffrn 1.452
_exptl_crystal_description block
_exptl_crystal_F_000 928
_exptl_crystal_size_max 0.200
_exptl_crystal_size_mid 0.150
_exptl_crystal_size_min 0.100
_refine_diff_density_max 0.993
_refine_diff_density_min -0.649
_refine_diff_density_rms 0.075
_refine_ls_extinction_method none
_refine_ls_goodness_of_fit_ref 1.068
_refine_ls_hydrogen_treatment constr
_refine_ls_matrix_type full
_refine_ls_number_parameters 656
_refine_ls_number_reflns 12137
_refine_ls_number_restraints 204
_refine_ls_restrained_S_all 1.074
_refine_ls_R_factor_all 0.0173
_refine_ls_R_factor_gt 0.0158
_refine_ls_shift/su_max 0.004
_refine_ls_shift/su_mean 0.000
_refine_ls_structure_factor_coef Fsqd
_refine_ls_weighting_details 'w=1/[\s^2^(Fo^2^)+(0.0206P)^2^+1.0610P] where P=(Fo^2^+2Fc^2^)/3'
_refine_ls_weighting_scheme calc
_refine_ls_wR_factor_gt 0.0389
_refine_ls_wR_factor_ref 0.0395
_reflns_Friedel_coverage 0.000
_reflns_number_gt 11590
_reflns_number_total 12137
_reflns_threshold_expression 'I > 2\s(I)'
_cod_data_source_file c6sc01146b2.cif
_cod_data_source_block mo_alex1526lts
_cod_depositor_comments 'Adding full bibliography for 1543183--1543188.cif.'
_cod_database_code 1543186
_shelx_space_group_comment
; 
The symmetry employed for this shelxl refinement is uniquely defined 
by the following loop, which should always be used as a source of 
symmetry information in preference to the above space-group names. 
They are only intended as comments. 
;
_shelx_estimated_absorpt_t_min 0.552
_shelx_estimated_absorpt_t_max 0.729
_shelxl_version_number 2014/6

loop_
_space_group_symop_operation_xyz
'x, y, z'
'-x, -y, -z'

loop_
_atom_site_label
_atom_site_type_symbol
_atom_site_fract_x
_atom_site_fract_y
_atom_site_fract_z
_atom_site_U_iso_or_equiv
_atom_site_adp_type
_atom_site_occupancy
_atom_site_site_symmetry_order
_atom_site_calc_flag
_atom_site_refinement_flags_posn
_atom_site_refinement_flags_adp
_atom_site_refinement_flags_occupancy
_atom_site_disorder_assembly
_atom_site_disorder_group
O1S O 0.29236(11) 0.78747(9) 0.99890(8) 0.0230(2) Uani 1 1 d . U . . .
C2S C 0.19532(16) 0.81465(13) 0.93457(12) 0.0222(3) Uani 1 1 d . U . . .
H2S1 H 0.1096 0.8330 0.9639 0.027 Uiso 1 1 calc R U . . .
H2S2 H 0.1949 0.7552 0.9186 0.027 Uiso 1 1 calc R U . . .
C3S C 0.23058(16) 0.90887(13) 0.84554(12) 0.0237(3) Uani 1 1 d . U . . .
H3S1 H 0.1983 0.9754 0.8531 0.028 Uiso 1 1 calc R U . . .
H3S2 H 0.1976 0.9137 0.7881 0.028 Uiso 1 1 calc R U . . .
C4S C 0.37733(17) 0.88273(13) 0.84052(12) 0.0244(3) Uani 1 1 d . U . . .
H4S1 H 0.4104 0.8336 0.8097 0.029 Uiso 0.858(7) 1 calc R U P A 1
H4S2 H 0.4155 0.9473 0.8046 0.029 Uiso 0.858(7) 1 calc R U P A 1
H4S3 H 0.4139 0.9410 0.8384 0.029 Uiso 0.142(7) 1 calc R U P A 2
H4S4 H 0.4125 0.8692 0.7833 0.029 Uiso 0.142(7) 1 calc R U P A 2
C5S C 0.40512(18) 0.83220(17) 0.94391(13) 0.0189(5) Uani 0.858(7) 1 d . U P A 1
H5S H 0.4165 0.8877 0.9628 0.023 Uiso 0.858(7) 1 calc R U P A 1
C6S C 0.5212(3) 0.7460(3) 0.9676(2) 0.0250(6) Uani 0.858(7) 1 d . U P A 1
H6S1 H 0.5305 0.7156 1.0364 0.037 Uiso 0.858(7) 1 calc R U P A 1
H6S2 H 0.5977 0.7754 0.9320 0.037 Uiso 0.858(7) 1 calc R U P A 1
H6S3 H 0.5107 0.6911 0.9496 0.037 Uiso 0.858(7) 1 calc R U P A 1
C5SA C 0.4076(13) 0.7794(11) 0.9363(9) 0.025(3) Uani 0.142(7) 1 d . U P A 2
H5SA H 0.4145 0.7159 0.9234 0.031 Uiso 0.142(7) 1 calc R U P A 2
C6SA C 0.507(2) 0.7643(16) 0.9896(16) 0.033(4) Uani 0.142(7) 1 d . U P A 2
H6S4 H 0.5187 0.6919 1.0390 0.049 Uiso 0.142(7) 1 calc R U P A 2
H6S5 H 0.4859 0.8135 1.0200 0.049 Uiso 0.142(7) 1 calc R U P A 2
H6S6 H 0.5856 0.7767 0.9474 0.049 Uiso 0.142(7) 1 calc R U P A 2
O1T O 0.1775(5) 0.0138(3) 0.4530(3) 0.0486(12) Uani 0.482(5) 1 d D U P B 1
C2T C 0.2976(7) 0.0374(7) 0.4509(6) 0.080(3) Uani 0.482(5) 1 d D U P B 1
H2T H 0.3392 -0.0254 0.5047 0.096 Uiso 0.482(5) 1 calc R U P B 1
C3T C 0.2773(6) 0.1247(5) 0.4831(5) 0.0417(15) Uani 0.482(5) 1 d D U P B 1
H3T1 H 0.2956 0.1911 0.4290 0.050 Uiso 0.482(5) 1 calc R U P B 1
H3T2 H 0.3327 0.1064 0.5346 0.050 Uiso 0.482(5) 1 calc R U P B 1
C4T C 0.1377(4) 0.1347(4) 0.5195(4) 0.0340(11) Uani 0.482(5) 1 d D U P B 1
H4T1 H 0.1266 0.1366 0.5831 0.041 Uiso 0.482(5) 1 calc R U P B 1
H4T2 H 0.0872 0.1993 0.4745 0.041 Uiso 0.482(5) 1 calc R U P B 1
C5T C 0.0980(5) 0.0383(4) 0.5259(4) 0.0380(12) Uani 0.482(5) 1 d D U P B 1
H5T1 H 0.1117 -0.0204 0.5897 0.046 Uiso 0.482(5) 1 calc R U P B 1
H5T2 H 0.0067 0.0525 0.5145 0.046 Uiso 0.482(5) 1 calc R U P B 1
C6T C 0.3833(8) 0.0418(9) 0.3669(7) 0.070(3) Uani 0.482(5) 1 d D U P B 1
H6T1 H 0.3812 -0.0185 0.3537 0.105 Uiso 0.482(5) 1 calc R U P B 1
H6T2 H 0.4706 0.0398 0.3785 0.105 Uiso 0.482(5) 1 calc R U P B 1
H6T3 H 0.3560 0.1072 0.3117 0.105 Uiso 0.482(5) 1 calc R U P B 1
O1U O 0.2470(6) -0.0124(5) 0.4521(5) 0.0482(19) Uani 0.317(5) 1 d D U P C 2
C2U C 0.3696(7) -0.0035(5) 0.4044(5) 0.0248(14) Uani 0.317(5) 1 d D U P C 2
H2U1 H 0.3756 -0.0161 0.3462 0.030 Uiso 0.317(5) 1 calc R U P C 2
H2U2 H 0.4347 -0.0563 0.4467 0.030 Uiso 0.317(5) 1 calc R U P C 2
C3U C 0.3926(7) 0.1063(4) 0.3775(4) 0.0300(15) Uani 0.317(5) 1 d D U P C 2
H3U1 H 0.4830 0.1065 0.3821 0.036 Uiso 0.317(5) 1 calc R U P C 2
H3U2 H 0.3684 0.1549 0.3121 0.036 Uiso 0.317(5) 1 calc R U P C 2
C4U C 0.3050(11) 0.1342(6) 0.4524(6) 0.043(2) Uani 0.317(5) 1 d D U P C 2
H4U1 H 0.2410 0.1980 0.4227 0.052 Uiso 0.317(5) 1 calc R U P C 2
H4U2 H 0.3538 0.1456 0.4942 0.052 Uiso 0.317(5) 1 calc R U P C 2
C5U C 0.2419(8) 0.0378(6) 0.5078(7) 0.052(2) Uani 0.317(5) 1 d D U P C 2
H5U H 0.3032 -0.0106 0.5567 0.063 Uiso 0.317(5) 1 calc R U P C 2
C6U C 0.1179(9) 0.0439(8) 0.5661(7) 0.037(2) Uani 0.317(5) 1 d D U P C 2
H6U1 H 0.0489 0.0819 0.5235 0.056 Uiso 0.317(5) 1 calc R U P C 2
H6U2 H 0.1216 0.0811 0.6051 0.056 Uiso 0.317(5) 1 calc R U P C 2
H6U3 H 0.1017 -0.0274 0.6081 0.056 Uiso 0.317(5) 1 calc R U P C 2
O1Z O 0.2285(8) 0.1049(9) 0.3760(7) 0.062(3) Uani 0.212(4) 1 d D U P D 3
C2Z C 0.3490(16) 0.103(2) 0.3291(10) 0.080(6) Uani 0.212(4) 1 d D U P D 3
H2Z1 H 0.3699 0.1750 0.2946 0.096 Uiso 0.212(4) 1 calc R U P D 3
H2Z2 H 0.3569 0.0715 0.2831 0.096 Uiso 0.212(4) 1 calc R U P D 3
C3Z C 0.4332(11) 0.0366(14) 0.4088(10) 0.067(4) Uani 0.212(4) 1 d D U P D 3
H3Z1 H 0.5177 0.0586 0.3945 0.081 Uiso 0.212(4) 1 calc R U P D 3
H3Z2 H 0.4452 -0.0388 0.4221 0.081 Uiso 0.212(4) 1 calc R U P D 3
C4Z C 0.3569(11) 0.0582(13) 0.4917(8) 0.066(4) Uani 0.212(4) 1 d D U P D 3
H4Z1 H 0.3869 0.1136 0.5002 0.079 Uiso 0.212(4) 1 calc R U P D 3
H4Z2 H 0.3616 -0.0063 0.5523 0.079 Uiso 0.212(4) 1 calc R U P D 3
C5Z C 0.2171(11) 0.0966(12) 0.4577(10) 0.060(3) Uani 0.212(4) 1 d D U P D 3
H5Z H 0.2173 0.1727 0.4389 0.071 Uiso 0.212(4) 1 calc R U P D 3
C6Z C 0.1221(14) 0.0855(12) 0.5396(13) 0.045(4) Uani 0.212(4) 1 d D U P D 3
H6Z1 H 0.0558 0.0501 0.5375 0.067 Uiso 0.212(4) 1 calc R U P D 3
H6Z2 H 0.0830 0.1553 0.5370 0.067 Uiso 0.212(4) 1 calc R U P D 3
H6Z3 H 0.1640 0.0437 0.5992 0.067 Uiso 0.212(4) 1 calc R U P D 3
Pt1 Pt 0.22074(2) 0.56212(2) 0.50702(2) 0.01088(2) Uani 1 1 d . . . . .
B1 B 0.42181(16) 0.57341(13) 0.63083(12) 0.0163(3) Uani 1 1 d . . . . .
H1B H 0.4981 0.5418 0.5871 0.020 Uiso 1 1 calc R U . . .
B2 B 0.42779(16) 0.52549(14) 0.75614(12) 0.0169(3) Uani 1 1 d . . . . .
H2B H 0.5064 0.4625 0.7954 0.020 Uiso 1 1 calc R U . . .
B3 B 0.26756(16) 0.53273(14) 0.80816(12) 0.0165(3) Uani 1 1 d . . . . .
H3B H 0.2405 0.4747 0.8818 0.020 Uiso 1 1 calc R U . . .
B4 B 0.16615(15) 0.58460(13) 0.71348(11) 0.0150(3) Uani 1 1 d . . . . .
H4B H 0.0707 0.5606 0.7250 0.018 Uiso 1 1 calc R U . . .
B5 B 0.18945(16) 0.71182(13) 0.63630(12) 0.0156(3) Uani 1 1 d . . . . .
H5B H 0.1101 0.7733 0.5966 0.019 Uiso 1 1 calc R U . . .
B6 B 0.34841(16) 0.70510(13) 0.58420(12) 0.0159(3) Uani 1 1 d . . . . .
H6B H 0.3748 0.7620 0.5098 0.019 Uiso 1 1 calc R U . . .
B7 B 0.45210(16) 0.65565(14) 0.67797(12) 0.0181(3) Uani 1 1 d . . . . .
H7B H 0.5476 0.6797 0.6660 0.022 Uiso 1 1 calc R U . . .
B8 B 0.35594(17) 0.63177(14) 0.78766(12) 0.0181(3) Uani 1 1 d . . . . .
H8B H 0.3874 0.6402 0.8482 0.022 Uiso 1 1 calc R U . . .
B9 B 0.19309(16) 0.66704(14) 0.76183(12) 0.0172(3) Uani 1 1 d . . . . .
H9B H 0.1166 0.6986 0.8055 0.021 Uiso 1 1 calc R U . . .
B10 B 0.30757(16) 0.74329(14) 0.68109(12) 0.0177(3) Uani 1 1 d . . . . .
H10B H 0.3072 0.8255 0.6711 0.021 Uiso 1 1 calc R U . . .
B11 B 0.15444(15) 0.37195(13) 0.71556(11) 0.0150(3) Uani 1 1 d . . . . .
H11B H 0.0622 0.4232 0.7242 0.018 Uiso 1 1 calc R U . . .
B12 B 0.25261(16) 0.29636(13) 0.81258(11) 0.0169(3) Uani 1 1 d . . . . .
H12B H 0.2263 0.2977 0.8848 0.020 Uiso 1 1 calc R U . . .
B13 B 0.41404(16) 0.28716(13) 0.76304(12) 0.0171(3) Uani 1 1 d . . . . .
H13B H 0.4942 0.2823 0.8027 0.021 Uiso 1 1 calc R U . . .
B14 B 0.41284(15) 0.35726(13) 0.63678(12) 0.0158(3) Uani 1 1 d . . . . .
H14B H 0.4935 0.3988 0.5927 0.019 Uiso 1 1 calc R U . . .
B15 B 0.33184(16) 0.29775(13) 0.59268(12) 0.0156(3) Uani 1 1 d . . . . .
H15B H 0.3578 0.2987 0.5196 0.019 Uiso 1 1 calc R U . . .
B16 B 0.43151(17) 0.22004(14) 0.68856(12) 0.0185(3) Uani 1 1 d . . . . .
H16B H 0.5239 0.1693 0.6793 0.022 Uiso 1 1 calc R U . . .
B17 B 0.33146(17) 0.18093(14) 0.79754(12) 0.0192(3) Uani 1 1 d . . . . .
H17B H 0.3570 0.1044 0.8604 0.023 Uiso 1 1 calc R U . . .
B18 B 0.17027(17) 0.23443(13) 0.76833(12) 0.0181(3) Uani 1 1 d . . . . .
H18B H 0.0892 0.1932 0.8120 0.022 Uiso 1 1 calc R U . . .
B19 B 0.17158(16) 0.30648(13) 0.64187(12) 0.0154(3) Uani 1 1 d . . . . .
H19B H 0.0912 0.3131 0.6016 0.019 Uiso 1 1 calc R U . . .
B20 B 0.28133(17) 0.18660(13) 0.69181(12) 0.0184(3) Uani 1 1 d . . . . .
H20B H 0.2741 0.1137 0.6848 0.022 Uiso 1 1 calc R U . . .
N1 N 0.19644(12) 0.71101(10) 0.39285(9) 0.0149(2) Uani 1 1 d . . . . .
N2 N 0.19227(12) 0.52949(10) 0.39357(9) 0.0146(2) Uani 1 1 d . . . . .
C1 C 0.30910(13) 0.50405(11) 0.71006(10) 0.0133(2) Uani 1 1 d . . . . .
C2 C 0.30341(13) 0.39844(11) 0.71240(9) 0.0131(2) Uani 1 1 d . . . . .
C3 C 0.25431(14) 0.41109(12) 0.60886(10) 0.0150(3) Uani 1 1 d . . . . .
C4 C 0.26174(14) 0.60647(12) 0.60545(10) 0.0155(3) Uani 1 1 d . . . . .
C5 C 0.17798(15) 0.80484(12) 0.39642(11) 0.0187(3) Uani 1 1 d . . . . .
H5A H 0.1669 0.8066 0.4575 0.022 Uiso 1 1 calc R U . . .
C6 C 0.17420(15) 0.89911(12) 0.31613(11) 0.0182(3) Uani 1 1 d . . . . .
H6A H 0.1578 0.9634 0.3231 0.022 Uiso 1 1 calc R U . . .
C7 C 0.19419(13) 0.90039(11) 0.22537(10) 0.0146(3) Uani 1 1 d . . . . .
C8 C 0.21086(14) 0.80283(11) 0.22134(10) 0.0148(3) Uani 1 1 d . . . . .
H8A H 0.2241 0.7994 0.1609 0.018 Uiso 1 1 calc R U . . .
C9 C 0.20822(13) 0.71116(11) 0.30452(10) 0.0136(2) Uani 1 1 d . . . . .
C10 C 0.20734(13) 0.60862(11) 0.30491(10) 0.0134(2) Uani 1 1 d . . . . .
C11 C 0.21099(13) 0.59476(11) 0.22202(10) 0.0143(3) Uani 1 1 d . . . . .
H11A H 0.2248 0.6511 0.1616 0.017 Uiso 1 1 calc R U . . .
C12 C 0.19457(13) 0.49883(11) 0.22606(10) 0.0136(2) Uani 1 1 d . . . . .
C13 C 0.17259(14) 0.42117(11) 0.31739(10) 0.0165(3) Uani 1 1 d . . . . .
H13A H 0.1576 0.3553 0.3247 0.020 Uiso 1 1 calc R U . . .
C14 C 0.17230(14) 0.43901(12) 0.39738(11) 0.0171(3) Uani 1 1 d . . . . .
H14A H 0.1571 0.3841 0.4585 0.021 Uiso 1 1 calc R U . . .
C15 C 0.19805(14) 0.48435(11) 0.13456(10) 0.0151(3) Uani 1 1 d . . . . .
C16 C 0.18859(16) 0.37182(13) 0.15496(12) 0.0223(3) Uani 1 1 d . . . . .
H16D H 0.1073 0.3546 0.1919 0.033 Uiso 1 1 calc R U . . .
H16E H 0.2596 0.3229 0.1917 0.033 Uiso 1 1 calc R U . . .
H16F H 0.1929 0.3657 0.0943 0.033 Uiso 1 1 calc R U . . .
C17 C 0.32448(15) 0.51104(13) 0.07381(11) 0.0191(3) Uani 1 1 d . . . . .
H17D H 0.3275 0.5016 0.0149 0.029 Uiso 1 1 calc R U . . .
H17E H 0.3966 0.4642 0.1104 0.029 Uiso 1 1 calc R U . . .
H17F H 0.3297 0.5842 0.0575 0.029 Uiso 1 1 calc R U . . .
C18 C 0.08491(15) 0.55977(13) 0.07768(11) 0.0189(3) Uani 1 1 d . . . . .
H18D H 0.0043 0.5397 0.1142 0.028 Uiso 1 1 calc R U . . .
H18E H 0.0909 0.5557 0.0160 0.028 Uiso 1 1 calc R U . . .
H18F H 0.0876 0.6319 0.0667 0.028 Uiso 1 1 calc R U . . .
C19 C 0.20215(14) 1.00075(12) 0.13440(11) 0.0163(3) Uani 1 1 d . . . . .
C20 C 0.34463(16) 1.00182(14) 0.09936(12) 0.0239(3) Uani 1 1 d . . . . .
H20D H 0.3816 0.9381 0.0892 0.036 Uiso 1 1 calc R U . . .
H20E H 0.3898 1.0042 0.1475 0.036 Uiso 1 1 calc R U . . .
H20F H 0.3532 1.0639 0.0390 0.036 Uiso 1 1 calc R U . . .
C21 C 0.13030(16) 1.00226(12) 0.05701(11) 0.0197(3) Uani 1 1 d . . . . .
H21D H 0.1706 0.9432 0.0404 0.030 Uiso 1 1 calc R U . . .
H21E H 0.1334 1.0686 -0.0001 0.030 Uiso 1 1 calc R U . . .
H21F H 0.0410 0.9960 0.0812 0.030 Uiso 1 1 calc R U . . .
C22 C 0.14568(18) 1.09973(13) 0.15217(13) 0.0255(3) Uani 1 1 d . . . . .
H22D H 0.0565 1.0972 0.1785 0.038 Uiso 1 1 calc R U . . .
H22E H 0.1495 1.1624 0.0916 0.038 Uiso 1 1 calc R U . . .
H22F H 0.1950 1.1028 0.1978 0.038 Uiso 1 1 calc R U . . .

loop_
_atom_site_aniso_label
_atom_site_aniso_U_11
_atom_site_aniso_U_22
_atom_site_aniso_U_33
_atom_site_aniso_U_23
_atom_site_aniso_U_13
_atom_site_aniso_U_12
O1S 0.0235(6) 0.0257(6) 0.0147(5) -0.0056(4) 0.0013(4) -0.0028(5)
C2S 0.0231(7) 0.0208(7) 0.0220(7) -0.0080(6) -0.0004(6) -0.0057(6)
C3S 0.0262(8) 0.0208(7) 0.0195(7) -0.0046(6) -0.0021(6) -0.0029(6)
C4S 0.0289(8) 0.0213(7) 0.0193(7) -0.0050(6) 0.0021(6) -0.0077(6)
C5S 0.0217(9) 0.0177(10) 0.0191(8) -0.0095(7) 0.0011(6) -0.0051(7)
C6S 0.0207(10) 0.0234(13) 0.0313(15) -0.0134(10) -0.0017(9) -0.0005(8)
C5SA 0.035(4) 0.018(6) 0.022(4) -0.009(4) 0.004(3) -0.005(3)
C6SA 0.051(7) 0.016(7) 0.031(8) -0.006(5) -0.003(6) -0.012(5)
O1T 0.057(3) 0.059(2) 0.058(2) -0.048(2) 0.018(2) -0.030(2)
C2T 0.086(4) 0.102(5) 0.100(5) -0.086(5) 0.042(4) -0.052(4)
C3T 0.047(3) 0.042(3) 0.051(4) -0.034(3) -0.001(3) -0.007(2)
C4T 0.034(2) 0.035(3) 0.044(2) -0.026(2) -0.0128(17) 0.0008(18)
C5T 0.044(3) 0.035(2) 0.037(3) -0.021(2) 0.002(2) -0.0034(19)
C6T 0.049(4) 0.121(9) 0.077(6) -0.078(6) 0.020(4) -0.028(5)
O1U 0.034(3) 0.067(4) 0.080(4) -0.065(4) 0.030(3) -0.034(3)
C2U 0.025(3) 0.025(3) 0.029(3) -0.018(2) 0.007(2) -0.005(2)
C3U 0.050(4) 0.021(3) 0.022(3) -0.009(2) 0.002(2) -0.015(3)
C4U 0.081(6) 0.017(3) 0.030(4) -0.011(3) 0.015(4) -0.014(3)
C5U 0.047(4) 0.030(3) 0.077(5) -0.028(4) 0.023(4) -0.012(3)
C6U 0.032(3) 0.038(5) 0.047(5) -0.026(4) 0.000(3) 0.001(4)
O1Z 0.040(4) 0.092(8) 0.061(5) -0.040(5) -0.002(3) -0.007(4)
C2Z 0.039(6) 0.123(16) 0.065(7) -0.035(7) -0.005(5) 0.000(6)
C3Z 0.064(7) 0.075(10) 0.067(7) -0.034(7) -0.013(5) -0.007(6)
C4Z 0.066(6) 0.072(9) 0.057(6) -0.018(6) -0.005(5) -0.026(6)
C5Z 0.072(6) 0.045(7) 0.056(5) -0.018(5) -0.012(4) 0.000(5)
C6Z 0.045(6) 0.027(7) 0.082(8) -0.036(7) -0.004(6) -0.016(6)
Pt1 0.01063(3) 0.01445(3) 0.00714(3) -0.00431(2) -0.00061(2) -0.00188(2)
B1 0.0148(7) 0.0195(7) 0.0138(7) -0.0052(6) -0.0012(6) -0.0054(6)
B2 0.0142(7) 0.0236(8) 0.0142(7) -0.0079(6) -0.0030(6) -0.0044(6)
B3 0.0155(7) 0.0238(8) 0.0114(7) -0.0082(6) -0.0004(5) -0.0044(6)
B4 0.0149(7) 0.0201(7) 0.0103(6) -0.0070(6) -0.0002(5) -0.0031(6)
B5 0.0157(7) 0.0198(7) 0.0133(7) -0.0092(6) -0.0007(5) -0.0025(6)
B6 0.0163(7) 0.0197(7) 0.0126(7) -0.0072(6) 0.0009(6) -0.0055(6)
B7 0.0159(7) 0.0226(8) 0.0178(7) -0.0088(6) -0.0015(6) -0.0064(6)
B8 0.0190(7) 0.0237(8) 0.0152(7) -0.0100(6) -0.0026(6) -0.0056(6)
B9 0.0177(7) 0.0227(8) 0.0128(7) -0.0091(6) -0.0007(6) -0.0034(6)
B10 0.0188(7) 0.0221(8) 0.0152(7) -0.0097(6) -0.0014(6) -0.0054(6)
B11 0.0145(7) 0.0185(7) 0.0105(6) -0.0044(6) 0.0007(5) -0.0051(6)
B12 0.0178(7) 0.0190(7) 0.0101(7) -0.0032(6) 0.0001(6) -0.0029(6)
B13 0.0154(7) 0.0197(7) 0.0128(7) -0.0053(6) -0.0026(6) 0.0015(6)
B14 0.0143(7) 0.0193(7) 0.0126(7) -0.0068(6) -0.0025(5) 0.0007(6)
B15 0.0164(7) 0.0161(7) 0.0126(7) -0.0050(6) -0.0007(6) -0.0019(6)
B16 0.0178(7) 0.0187(7) 0.0157(7) -0.0064(6) -0.0030(6) 0.0028(6)
B17 0.0218(8) 0.0173(7) 0.0131(7) -0.0024(6) -0.0031(6) -0.0002(6)
B18 0.0201(8) 0.0183(7) 0.0128(7) -0.0033(6) 0.0003(6) -0.0051(6)
B19 0.0156(7) 0.0158(7) 0.0135(7) -0.0046(6) 0.0001(6) -0.0043(6)
B20 0.0221(8) 0.0156(7) 0.0142(7) -0.0039(6) -0.0016(6) -0.0020(6)
N1 0.0133(5) 0.0211(6) 0.0108(5) -0.0076(5) -0.0015(4) -0.0010(5)
N2 0.0136(5) 0.0176(6) 0.0102(5) -0.0038(4) -0.0016(4) -0.0020(4)
C1 0.0123(6) 0.0185(6) 0.0090(6) -0.0053(5) -0.0010(5) -0.0032(5)
C2 0.0120(6) 0.0175(6) 0.0081(5) -0.0041(5) -0.0012(4) -0.0014(5)
C3 0.0140(6) 0.0194(7) 0.0110(6) -0.0053(5) -0.0007(5) -0.0040(5)
C4 0.0162(6) 0.0174(6) 0.0122(6) -0.0058(5) -0.0010(5) -0.0025(5)
C5 0.0209(7) 0.0231(7) 0.0137(6) -0.0110(6) -0.0033(5) 0.0017(6)
C6 0.0205(7) 0.0203(7) 0.0158(7) -0.0104(6) -0.0036(5) 0.0002(6)
C7 0.0134(6) 0.0180(6) 0.0142(6) -0.0082(5) -0.0027(5) -0.0017(5)
C8 0.0159(6) 0.0185(6) 0.0115(6) -0.0075(5) -0.0007(5) -0.0037(5)
C9 0.0115(6) 0.0190(6) 0.0119(6) -0.0081(5) 0.0002(5) -0.0032(5)
C10 0.0112(6) 0.0161(6) 0.0119(6) -0.0053(5) -0.0003(5) -0.0024(5)
C11 0.0144(6) 0.0159(6) 0.0114(6) -0.0050(5) 0.0007(5) -0.0032(5)
C12 0.0109(6) 0.0159(6) 0.0136(6) -0.0060(5) -0.0009(5) -0.0017(5)
C13 0.0164(6) 0.0153(6) 0.0156(6) -0.0036(5) -0.0030(5) -0.0033(5)
C14 0.0167(6) 0.0177(6) 0.0136(6) -0.0025(5) -0.0030(5) -0.0038(5)
C15 0.0161(6) 0.0175(6) 0.0141(6) -0.0084(5) -0.0004(5) -0.0045(5)
C16 0.0275(8) 0.0204(7) 0.0225(7) -0.0119(6) 0.0019(6) -0.0073(6)
C17 0.0177(7) 0.0258(7) 0.0178(7) -0.0127(6) 0.0024(5) -0.0067(6)
C18 0.0187(7) 0.0239(7) 0.0155(7) -0.0086(6) -0.0024(5) -0.0045(6)
C19 0.0193(7) 0.0162(6) 0.0149(6) -0.0068(5) -0.0038(5) -0.0035(5)
C20 0.0222(7) 0.0284(8) 0.0206(7) -0.0076(6) -0.0006(6) -0.0099(6)
C21 0.0254(7) 0.0180(7) 0.0170(7) -0.0068(6) -0.0082(6) -0.0022(6)
C22 0.0381(9) 0.0181(7) 0.0236(8) -0.0107(6) -0.0053(7) -0.0047(7)

loop_
_atom_type_symbol
_atom_type_description
_atom_type_scat_dispersion_real
_atom_type_scat_dispersion_imag
_atom_type_scat_source
C C 0.0033 0.0016 'International Tables Vol C Tables 4.2.6.8 and 6.1.1.4'
H H 0.0000 0.0000 'International Tables Vol C Tables 4.2.6.8 and 6.1.1.4'
B B 0.0013 0.0007 'International Tables Vol C Tables 4.2.6.8 and 6.1.1.4'
Pt Pt -1.7033 8.3905 'International Tables Vol C Tables 4.2.6.8 and 6.1.1.4'
N N 0.0061 0.0033 'International Tables Vol C Tables 4.2.6.8 and 6.1.1.4'
O O 0.0106 0.0060 'International Tables Vol C Tables 4.2.6.8 and 6.1.1.4'

loop_
_geom_angle_atom_site_label_1
_geom_angle_atom_site_label_2
_geom_angle_atom_site_label_3
_geom_angle
C2S O1S C5SA 100.4(6)
C2S O1S C5S 109.10(12)
O1S C2S C3S 105.50(13)
O1S C2S H2S1 110.6
C3S C2S H2S1 110.6
O1S C2S H2S2 110.6
C3S C2S H2S2 110.6
H2S1 C2S H2S2 108.8
C2S C3S C4S 101.24(13)
C2S C3S H3S1 111.5
C4S C3S H3S1 111.5
C2S C3S H3S2 111.5
C4S C3S H3S2 111.5
H3S1 C3S H3S2 109.3
C5S C4S C3S 103.27(14)
C3S C4S C5SA 104.2(5)
C5S C4S H4S1 111.1
C3S C4S H4S1 111.1
C5S C4S H4S2 111.1
C3S C4S H4S2 111.1
H4S1 C4S H4S2 109.1
C3S C4S H4S3 110.9
C5SA C4S H4S3 110.9
C3S C4S H4S4 110.9
C5SA C4S H4S4 110.9
H4S3 C4S H4S4 108.9
O1S C5S C4S 106.37(14)
O1S C5S C6S 108.77(18)
C4S C5S C6S 114.8(2)
O1S C5S H5S 108.9
C4S C5S H5S 108.9
C6S C5S H5S 108.9
C5S C6S H6S1 109.5
C5S C6S H6S2 109.5
H6S1 C6S H6S2 109.5
C5S C6S H6S3 109.5
H6S1 C6S H6S3 109.5
H6S2 C6S H6S3 109.5
C6SA C5SA O1S 104.3(14)
C6SA C5SA C4S 122.1(13)
O1S C5SA C4S 102.0(8)
C6SA C5SA H5SA 109.2
O1S C5SA H5SA 109.2
C4S C5SA H5SA 109.2
C5SA C6SA H6S4 109.5
C5SA C6SA H6S5 109.5
H6S4 C6SA H6S5 109.5
C5SA C6SA H6S6 109.5
H6S4 C6SA H6S6 109.5
H6S5 C6SA H6S6 109.5
C2T O1T C5T 106.3(4)
O1T C2T C6T 114.8(6)
O1T C2T C3T 108.0(5)
C6T C2T C3T 120.1(6)
O1T C2T H2T 104.0
C6T C2T H2T 104.0
C3T C2T H2T 104.0
C2T C3T C4T 103.9(4)
C2T C3T H3T1 111.0
C4T C3T H3T1 111.0
C2T C3T H3T2 111.0
C4T C3T H3T2 111.0
H3T1 C3T H3T2 109.0
C5T C4T C3T 104.2(4)
C5T C4T H4T1 110.9
C3T C4T H4T1 110.9
C5T C4T H4T2 110.9
C3T C4T H4T2 110.9
H4T1 C4T H4T2 108.9
O1T C5T C4T 104.9(4)
O1T C5T H5T1 110.8
C4T C5T H5T1 110.8
O1T C5T H5T2 110.8
C4T C5T H5T2 110.8
H5T1 C5T H5T2 108.9
C2T C6T H6T1 109.5
C2T C6T H6T2 109.5
H6T1 C6T H6T2 109.5
C2T C6T H6T3 109.5
H6T1 C6T H6T3 109.5
H6T2 C6T H6T3 109.5
C5U O1U C2U 102.0(5)
O1U C2U C3U 108.1(5)
O1U C2U H2U1 110.1
C3U C2U H2U1 110.1
O1U C2U H2U2 110.1
C3U C2U H2U2 110.1
H2U1 C2U H2U2 108.4
C4U C3U C2U 101.2(4)
C4U C3U H3U1 111.5
C2U C3U H3U1 111.5
C4U C3U H3U2 111.5
C2U C3U H3U2 111.5
H3U1 C3U H3U2 109.3
C3U C4U C5U 102.6(5)
C3U C4U H4U1 111.2
C5U C4U H4U1 111.2
C3U C4U H4U2 111.2
C5U C4U H4U2 111.2
H4U1 C4U H4U2 109.2
O1U C5U C6U 114.2(8)
O1U C5U C4U 109.2(6)
C6U C5U C4U 120.8(7)
O1U C5U H5U 103.4
C6U C5U H5U 103.4
C4U C5U H5U 103.4
C5U C6U H6U1 109.5
C5U C6U H6U2 109.5
H6U1 C6U H6U2 109.5
C5U C6U H6U3 109.5
H6U1 C6U H6U3 109.5
H6U2 C6U H6U3 109.5
C5Z O1Z C2Z 118.5(12)
O1Z C2Z C3Z 103.0(11)
O1Z C2Z H2Z1 111.2
C3Z C2Z H2Z1 111.2
O1Z C2Z H2Z2 111.2
C3Z C2Z H2Z2 111.2
H2Z1 C2Z H2Z2 109.1
C2Z C3Z C4Z 101.7(8)
C2Z C3Z H3Z1 111.4
C4Z C3Z H3Z1 111.4
C2Z C3Z H3Z2 111.4
C4Z C3Z H3Z2 111.4
H3Z1 C3Z H3Z2 109.3
C3Z C4Z C5Z 101.8(7)
C3Z C4Z H4Z1 111.4
C5Z C4Z H4Z1 111.4
C3Z C4Z H4Z2 111.4
C5Z C4Z H4Z2 111.4
H4Z1 C4Z H4Z2 109.3
O1Z C5Z C6Z 141.7(13)
O1Z C5Z C4Z 105.6(9)
C6Z C5Z C4Z 110.4(11)
O1Z C5Z H5Z 94.7
C6Z C5Z H5Z 94.7
C4Z C5Z H5Z 94.7
C5Z C6Z H6Z1 109.5
C5Z C6Z H6Z2 109.5
H6Z1 C6Z H6Z2 109.5
C5Z C6Z H6Z3 109.5
H6Z1 C6Z H6Z3 109.5
H6Z2 C6Z H6Z3 109.5
C3 Pt1 C4 86.54(6)
C3 Pt1 N1 174.27(5)
C4 Pt1 N1 97.71(5)
C3 Pt1 N2 98.43(5)
C4 Pt1 N2 173.08(5)
N1 Pt1 N2 77.01(5)
C1 B1 B6 106.27(11)
C1 B1 C4 59.14(8)
B6 B1 C4 60.28(9)
C1 B1 B7 106.08(11)
B6 B1 B7 61.45(10)
C4 B1 B7 109.46(12)
C1 B1 B2 58.88(9)
B6 B1 B2 109.98(12)
C4 B1 B2 108.76(11)
B7 B1 B2 60.61(10)
C1 B1 H1B 124.2
B6 B1 H1B 121.0
C4 B1 H1B 121.1
B7 B1 H1B 121.2
B2 B1 H1B 120.8
C1 B2 B1 58.94(9)
C1 B2 B8 104.93(11)
B1 B2 B8 106.79(12)
C1 B2 B3 58.81(9)
B1 B2 B3 107.43(11)
B8 B2 B3 59.90(10)
C1 B2 B7 104.95(11)
B1 B2 B7 59.09(9)
B8 B2 B7 59.92(10)
B3 B2 B7 107.82(12)
C1 B2 H2B 124.2
B1 B2 H2B 122.3
B8 B2 H2B 122.7
B3 B2 H2B 121.6
B7 B2 H2B 122.5
C1 B3 B8 105.04(11)
C1 B3 B4 58.64(9)
B8 B3 B4 106.86(12)
C1 B3 B9 104.88(11)
B8 B3 B9 60.09(10)
B4 B3 B9 59.13(9)
C1 B3 B2 58.80(9)
B8 B3 B2 60.05(10)
B4 B3 B2 107.21(11)
B9 B3 B2 108.04(12)
C1 B3 H3B 124.4
B8 B3 H3B 122.5
B4 B3 H3B 122.5
B9 B3 H3B 122.4
B2 B3 H3B 121.6
C1 B4 B5 106.41(11)
C1 B4 B9 106.14(11)
B5 B4 B9 61.20(10)
C1 B4 C4 59.13(8)
B5 B4 C4 60.49(9)
B9 B4 C4 109.41(11)
C1 B4 B3 58.92(9)
B5 B4 B3 109.61(12)
B9 B4 B3 60.45(10)
C4 B4 B3 108.61(11)
C1 B4 H4B 124.0
B5 B4 H4B 121.1
B9 B4 H4B 121.3
C4 B4 H4B 121.0
B3 B4 H4B 121.1
B4 B5 C4 60.22(9)
B4 B5 B6 108.00(12)
C4 B5 B6 59.65(9)
B4 B5 B9 59.79(9)
C4 B5 B9 108.08(12)
B6 B5 B9 108.42(12)
B4 B5 B10 107.85(12)
C4 B5 B10 107.85(12)
B6 B5 B10 60.28(9)
B9 B5 B10 60.14(9)
B4 B5 H5B 121.8
C4 B5 H5B 121.8
B6 B5 H5B 121.6
B9 B5 H5B 121.6
B10 B5 H5B 121.7
B1 B6 C4 60.01(9)
B1 B6 B5 107.74(11)
C4 B6 B5 60.03(9)
B1 B6 B10 107.33(12)
C4 B6 B10 108.11(11)
B5 B6 B10 60.24(9)
B1 B6 B7 59.48(10)
C4 B6 B7 107.68(11)
B5 B6 B7 107.76(11)
B10 B6 B7 59.66(10)
B1 B6 H6B 122.1
C4 B6 H6B 121.6
B5 B6 H6B 121.7
B10 B6 H6B 121.8
B7 B6 H6B 122.1
B1 B7 B10 107.28(12)
B1 B7 B8 107.81(11)
B10 B7 B8 60.35(10)
B1 B7 B2 60.30(9)
B10 B7 B2 108.34(12)
B8 B7 B2 60.01(10)
B1 B7 B6 59.07(9)
B10 B7 B6 60.01(9)
B8 B7 B6 108.08(12)
B2 B7 B6 107.83(11)
B1 B7 H7B 122.3
B10 B7 H7B 121.7
B8 B7 H7B 121.5
B2 B7 H7B 121.4
B6 B7 H7B 122.0
B3 B8 B7 108.07(12)
B3 B8 B2 60.06(9)
B7 B8 B2 60.07(10)
B3 B8 B9 60.02(10)
B7 B8 B9 107.83(12)
B2 B8 B9 107.98(12)
B3 B8 B10 108.09(12)
B7 B8 B10 59.77(10)
B2 B8 B10 107.93(12)
B9 B8 B10 60.05(10)
B3 B8 H8B 121.6
B7 B8 H8B 121.8
B2 B8 H8B 121.7
B9 B8 H8B 121.8
B10 B8 H8B 121.8
B4 B9 B3 60.42(10)
B4 B9 B5 59.01(9)
B3 B9 B5 107.83(12)
B4 B9 B8 107.71(12)
B3 B9 B8 59.89(10)
B5 B9 B8 107.91(12)
B4 B9 B10 107.09(11)
B3 B9 B10 108.06(12)
B5 B9 B10 59.97(9)
B8 B9 B10 60.13(10)
B4 B9 H9B 122.3
B3 B9 H9B 121.5
B5 B9 H9B 122.1
B8 B9 H9B 121.7
B10 B9 H9B 121.9
B7 B10 B5 107.68(12)
B7 B10 B6 60.33(10)
B5 B10 B6 59.48(9)
B7 B10 B9 107.74(12)
B5 B10 B9 59.89(9)
B6 B10 B9 107.59(12)
B7 B10 B8 59.88(10)
B5 B10 B8 107.59(12)
B6 B10 B8 107.97(12)
B9 B10 B8 59.82(10)
B7 B10 H10B 121.7
B5 B10 H10B 122.1
B6 B10 H10B 121.8
B9 B10 H10B 121.9
B8 B10 H10B 121.9
C2 B11 B19 106.02(11)
C2 B11 B18 105.77(12)
B19 B11 B18 61.21(10)
C2 B11 C3 58.87(8)
B19 B11 C3 60.37(9)
B18 B11 C3 109.16(12)
C2 B11 B12 58.67(9)
B19 B11 B12 109.51(12)
B18 B11 B12 60.45(10)
C3 B11 B12 108.21(11)
C2 B11 H11B 124.3
B19 B11 H11B 121.2
B18 B11 H11B 121.4
C3 B11 H11B 121.3
B12 B11 H11B 121.2
C2 B12 B17 104.95(11)
C2 B12 B13 58.80(9)
B17 B12 B13 59.85(10)
C2 B12 B18 104.75(11)
B17 B12 B18 60.14(10)
B13 B12 B18 107.82(12)
C2 B12 B11 58.87(9)
B17 B12 B11 106.93(12)
B13 B12 B11 107.39(11)
B18 B12 B11 58.96(9)
C2 B12 H12B 124.3
B17 B12 H12B 122.5
B13 B12 H12B 121.6
B18 B12 H12B 122.6
B11 B12 H12B 122.3
C2 B13 B16 104.88(11)
C2 B13 B17 105.10(12)
B16 B13 B17 60.31(10)
C2 B13 B14 58.81(9)
B16 B13 B14 59.01(9)
B17 B13 B14 107.06(12)
C2 B13 B12 58.84(9)
B16 B13 B12 108.16(12)
B17 B13 B12 60.01(10)
B14 B13 B12 107.45(11)
C2 B13 H13B 124.3
B16 B13 H13B 122.4
B17 B13 H13B 122.4
B14 B13 H13B 122.3
B12 B13 H13B 121.5
C2 B14 B15 106.20(11)
C2 B14 B16 106.00(11)
B15 B14 B16 61.49(10)
C2 B14 C3 59.03(8)
B15 B14 C3 60.29(9)
B16 B14 C3 109.41(12)
C2 B14 B13 58.86(9)
B15 B14 B13 109.71(12)
B16 B14 B13 60.37(10)
C3 B14 B13 108.50(11)
C2 B14 H14B 124.2
B15 B14 H14B 121.1
B16 B14 H14B 121.2
C3 B14 H14B 121.2
B13 B14 H14B 121.1
B14 B15 C3 60.13(9)
B14 B15 B19 108.02(12)
C3 B15 B19 59.96(9)
B14 B15 B20 107.51(12)
C3 B15 B20 108.09(11)
B19 B15 B20 60.39(9)
B14 B15 B16 59.42(10)
C3 B15 B16 107.64(11)
B19 B15 B16 108.07(11)
B20 B15 B16 59.82(10)
B14 B15 H15B 122.0
C3 B15 H15B 121.7
B19 B15 H15B 121.5
B20 B15 H15B 121.7
B16 B15 H15B 122.1
B14 B16 B13 60.62(10)
B14 B16 B20 107.41(12)
B13 B16 B20 108.27(12)
B14 B16 B17 107.99(12)
B13 B16 B17 59.88(10)
B20 B16 B17 60.26(10)
B14 B16 B15 59.09(9)
B13 B16 B15 108.00(12)
B20 B16 B15 60.03(9)
B17 B16 B15 108.03(12)
B14 B16 H16B 122.0
B13 B16 H16B 121.4
B20 B16 H16B 121.7
B17 B16 H16B 121.6
B15 B16 H16B 122.0
B13 B17 B12 60.13(10)
B13 B17 B16 59.82(10)
B12 B17 B16 107.86(12)
B13 B17 B18 107.97(12)
B12 B17 B18 60.05(10)
B16 B17 B18 107.61(12)
B13 B17 B20 107.84(12)
B12 B17 B20 108.08(12)
B16 B17 B20 59.78(10)
B18 B17 B20 59.95(10)
B13 B17 H17B 121.7
B12 B17 H17B 121.6
B16 B17 H17B 122.0
B18 B17 H17B 121.8
B20 B17 H17B 121.8
B11 B18 B19 59.10(9)
B11 B18 B12 60.59(9)
B19 B18 B12 107.94(11)
B11 B18 B17 107.96(12)
B19 B18 B17 108.05(12)
B12 B18 B17 59.81(10)
B11 B18 B20 107.37(11)
B19 B18 B20 60.09(9)
B12 B18 B20 108.05(12)
B17 B18 B20 60.15(10)
B11 B18 H18B 122.0
B19 B18 H18B 122.0
B12 B18 H18B 121.5
B17 B18 H18B 121.7
B20 B18 H18B 121.8
B11 B19 C3 60.16(9)
B11 B19 B15 108.06(11)
C3 B19 B15 59.72(9)
B11 B19 B18 59.70(9)
C3 B19 B18 107.80(11)
B15 B19 B18 108.24(12)
B11 B19 B20 107.81(12)
C3 B19 B20 107.80(11)
B15 B19 B20 60.26(9)
B18 B19 B20 60.04(10)
B11 B19 H19B 121.8
C3 B19 H19B 121.9
B15 B19 H19B 121.6
B18 B19 H19B 121.8
B20 B19 H19B 121.7
B16 B20 B15 60.15(9)
B16 B20 B18 107.71(12)
B15 B20 B18 107.38(12)
B16 B20 B19 107.49(12)
B15 B20 B19 59.34(9)
B18 B20 B19 59.88(10)
B16 B20 B17 59.95(10)
B15 B20 B17 107.89(12)
B18 B20 B17 59.90(10)
B19 B20 B17 107.68(12)
B16 B20 H20B 121.8
B15 B20 H20B 122.0
B18 B20 H20B 122.0
B19 B20 H20B 122.2
B17 B20 H20B 121.7
C5 N1 C9 116.93(13)
C5 N1 Pt1 127.67(10)
C9 N1 Pt1 115.29(10)
C14 N2 C10 116.90(12)
C14 N2 Pt1 128.24(10)
C10 N2 Pt1 114.59(10)
C2 C1 C4 112.15(11)
C2 C1 B4 116.74(11)
C4 C1 B4 61.74(9)
C2 C1 B2 123.64(12)
C4 C1 B2 113.33(11)
B4 C1 B2 113.19(11)
C2 C1 B3 123.18(11)
C4 C1 B3 113.66(11)
B4 C1 B3 62.44(9)
B2 C1 B3 62.39(9)
C2 C1 B1 117.60(11)
C4 C1 B1 61.36(9)
B4 C1 B1 111.54(11)
B2 C1 B1 62.19(9)
B3 C1 B1 112.95(11)
C1 C2 C3 112.03(11)
C1 C2 B14 116.90(11)
C3 C2 B14 61.52(9)
C1 C2 B13 123.47(12)
C3 C2 B13 113.42(11)
B14 C2 B13 62.33(9)
C1 C2 B12 123.58(11)
C3 C2 B12 113.55(11)
B14 C2 B12 113.16(11)
B13 C2 B12 62.36(9)
C1 C2 B11 117.14(11)
C3 C2 B11 61.55(9)
B14 C2 B11 111.66(11)
B13 C2 B11 113.16(11)
B12 C2 B11 62.45(9)
C2 C3 B14 59.45(8)
C2 C3 B15 105.97(11)
B14 C3 B15 59.58(9)
C2 C3 B11 59.58(8)
B14 C3 B11 108.40(11)
B15 C3 B11 107.99(11)
C2 C3 B19 105.88(10)
B14 C3 B19 107.87(11)
B15 C3 B19 60.32(9)
B11 C3 B19 59.47(9)
C2 C3 Pt1 114.67(9)
B14 C3 Pt1 116.93(9)
B15 C3 Pt1 127.91(9)
B11 C3 Pt1 119.99(10)
B19 C3 Pt1 130.22(10)
C1 C4 B1 59.50(8)
C1 C4 B6 106.09(11)
B1 C4 B6 59.71(9)
C1 C4 B4 59.14(8)
B1 C4 B4 107.94(11)
B6 C4 B4 107.79(11)
C1 C4 B5 105.48(10)
B1 C4 B5 107.73(11)
B6 C4 B5 60.32(9)
B4 C4 B5 59.29(9)
C1 C4 Pt1 114.43(9)
B1 C4 Pt1 115.74(9)
B6 C4 Pt1 127.27(9)
B4 C4 Pt1 121.30(9)
B5 C4 Pt1 131.43(10)
N1 C5 C6 123.56(14)
N1 C5 H5A 118.2
C6 C5 H5A 118.2
C5 C6 C7 120.33(14)
C5 C6 H6A 119.8
C7 C6 H6A 119.8
C6 C7 C8 116.23(13)
C6 C7 C19 122.80(13)
C8 C7 C19 120.94(13)
C9 C8 C7 120.74(13)
C9 C8 H8A 119.6
C7 C8 H8A 119.6
N1 C9 C8 122.00(13)
N1 C9 C10 114.73(12)
C8 C9 C10 123.10(13)
N2 C10 C11 122.04(13)
N2 C10 C9 114.78(12)
C11 C10 C9 122.98(13)
C10 C11 C12 120.95(13)
C10 C11 H11A 119.5
C12 C11 H11A 119.5
C13 C12 C11 115.78(13)
C13 C12 C15 123.55(13)
C11 C12 C15 120.65(12)
C14 C13 C12 120.58(14)
C14 C13 H13A 119.7
C12 C13 H13A 119.7
N2 C14 C13 123.59(13)
N2 C14 H14A 118.2
C13 C14 H14A 118.2
C12 C15 C16 112.22(12)
C12 C15 C17 109.02(11)
C16 C15 C17 108.68(12)
C12 C15 C18 108.94(12)
C16 C15 C18 108.65(12)
C17 C15 C18 109.30(12)
C15 C16 H16D 109.5
C15 C16 H16E 109.5
H16D C16 H16E 109.5
C15 C16 H16F 109.5
H16D C16 H16F 109.5
H16E C16 H16F 109.5
C15 C17 H17D 109.5
C15 C17 H17E 109.5
H17D C17 H17E 109.5
C15 C17 H17F 109.5
H17D C17 H17F 109.5
H17E C17 H17F 109.5
C15 C18 H18D 109.5
C15 C18 H18E 109.5
H18D C18 H18E 109.5
C15 C18 H18F 109.5
H18D C18 H18F 109.5
H18E C18 H18F 109.5
C7 C19 C21 110.53(12)
C7 C19 C22 111.95(13)
C21 C19 C22 108.51(13)
C7 C19 C20 107.23(12)
C21 C19 C20 109.46(13)
C22 C19 C20 109.14(13)
C19 C20 H20D 109.5
C19 C20 H20E 109.5
H20D C20 H20E 109.5
C19 C20 H20F 109.5
H20D C20 H20F 109.5
H20E C20 H20F 109.5
C19 C21 H21D 109.5
C19 C21 H21E 109.5
H21D C21 H21E 109.5
C19 C21 H21F 109.5
H21D C21 H21F 109.5
H21E C21 H21F 109.5
C19 C22 H22D 109.5
C19 C22 H22E 109.5
H22D C22 H22E 109.5
C19 C22 H22F 109.5
H22D C22 H22F 109.5
H22E C22 H22F 109.5

loop_
_geom_bond_atom_site_label_1
_geom_bond_atom_site_label_2
_geom_bond_distance
O1S C2S 1.445(2)
O1S C5SA 1.457(13)
O1S C5S 1.462(2)
C2S C3S 1.519(2)
C2S H2S1 0.9900
C2S H2S2 0.9900
C3S C4S 1.537(2)
C3S H3S1 0.9900
C3S H3S2 0.9900
C4S C5S 1.503(2)
C4S C5SA 1.595(13)
C4S H4S1 0.9900
C4S H4S2 0.9900
C4S H4S3 0.9900
C4S H4S4 0.9900
C5S C6S 1.512(4)
C5S H5S 1.0000
C6S H6S1 0.9800
C6S H6S2 0.9800
C6S H6S3 0.9800
C5SA C6SA 1.39(3)
C5SA H5SA 1.0000
C6SA H6S4 0.9800
C6SA H6S5 0.9800
C6SA H6S6 0.9800
O1T C2T 1.404(8)
O1T C5T 1.424(7)
C2T C6T 1.453(7)
C2T C3T 1.504(6)
C2T H2T 1.0000
C3T C4T 1.511(6)
C3T H3T1 0.9900
C3T H3T2 0.9900
C4T C5T 1.499(6)
C4T H4T1 0.9900
C4T H4T2 0.9900
C5T H5T1 0.9900
C5T H5T2 0.9900
C6T H6T1 0.9800
C6T H6T2 0.9800
C6T H6T3 0.9800
O1U C5U 1.340(10)
O1U C2U 1.402(9)
C2U C3U 1.512(6)
C2U H2U1 0.9900
C2U H2U2 0.9900
C3U C4U 1.507(7)
C3U H3U1 0.9900
C3U H3U2 0.9900
C4U C5U 1.517(7)
C4U H4U1 0.9900
C4U H4U2 0.9900
C5U C6U 1.488(8)
C5U H5U 1.0000
C6U H6U1 0.9800
C6U H6U2 0.9800
C6U H6U3 0.9800
O1Z C5Z 1.213(16)
O1Z C2Z 1.376(18)
C2Z C3Z 1.495(10)
C2Z H2Z1 0.9900
C2Z H2Z2 0.9900
C3Z C4Z 1.520(10)
C3Z H3Z1 0.9900
C3Z H3Z2 0.9900
C4Z C5Z 1.580(10)
C4Z H4Z1 0.9900
C4Z H4Z2 0.9900
C5Z C6Z 1.466(10)
C5Z H5Z 1.0000
C6Z H6Z1 0.9800
C6Z H6Z2 0.9800
C6Z H6Z3 0.9800
Pt1 C3 2.0429(15)
Pt1 C4 2.0451(15)
Pt1 N1 2.0914(13)
Pt1 N2 2.1047(13)
B1 C1 1.717(2)
B1 B6 1.743(2)
B1 C4 1.749(2)
B1 B7 1.751(2)
B1 B2 1.772(2)
B1 H1B 1.1200
B2 C1 1.716(2)
B2 B8 1.777(3)
B2 B3 1.777(2)
B2 B7 1.778(2)
B2 H2B 1.1200
B3 C1 1.716(2)
B3 B8 1.774(2)
B3 B4 1.776(2)
B3 B9 1.777(3)
B3 H3B 1.1200
B4 C1 1.711(2)
B4 B5 1.739(2)
B4 B9 1.753(2)
B4 C4 1.755(2)
B4 H4B 1.1200
B5 C4 1.760(2)
B5 B6 1.765(2)
B5 B9 1.777(2)
B5 B10 1.779(2)
B5 H5B 1.1200
B6 C4 1.753(2)
B6 B10 1.780(2)
B6 B7 1.785(2)
B6 H6B 1.1200
B7 B10 1.773(3)
B7 B8 1.775(2)
B7 H7B 1.1200
B8 B9 1.778(2)
B8 B10 1.784(3)
B8 H8B 1.1200
B9 B10 1.782(2)
B9 H9B 1.1200
B10 H10B 1.1200
B11 C2 1.721(2)
B11 B19 1.742(2)
B11 B18 1.753(2)
B11 C3 1.755(2)
B11 B12 1.783(2)
B11 H11B 1.1200
B12 C2 1.717(2)
B12 B17 1.776(3)
B12 B13 1.778(2)
B12 B18 1.780(3)
B12 H12B 1.1200
B13 C2 1.717(2)
B13 B16 1.772(3)
B13 B17 1.773(3)
B13 B14 1.776(2)
B13 H13B 1.1200
B14 C2 1.716(2)
B14 B15 1.741(2)
B14 B16 1.747(2)
B14 C3 1.751(2)
B14 H14B 1.1200
B15 C3 1.754(2)
B15 B19 1.765(2)
B15 B20 1.781(2)
B15 B16 1.784(2)
B15 H15B 1.1200
B16 B20 1.778(3)
B16 B17 1.781(2)
B16 H16B 1.1200
B17 B18 1.782(3)
B17 B20 1.786(3)
B17 H17B 1.1200
B18 B19 1.780(2)
B18 B20 1.783(3)
B18 H18B 1.1200
B19 C3 1.758(2)
B19 B20 1.784(2)
B19 H19B 1.1200
B20 H20B 1.1200
N1 C5 1.341(2)
N1 C9 1.3609(18)
N2 C14 1.3393(19)
N2 C10 1.3627(18)
C1 C2 1.516(2)
C1 C4 1.710(2)
C2 C3 1.708(2)
C5 C6 1.381(2)
C5 H5A 0.9500
C6 C7 1.387(2)
C6 H6A 0.9500
C7 C8 1.399(2)
C7 C19 1.522(2)
C8 C9 1.3864(19)
C8 H8A 0.9500
C9 C10 1.472(2)
C10 C11 1.3850(19)
C11 C12 1.4017(19)
C11 H11A 0.9500
C12 C13 1.3922(19)
C12 C15 1.523(2)
C13 C14 1.379(2)
C13 H13A 0.9500
C14 H14A 0.9500
C15 C16 1.528(2)
C15 C17 1.541(2)
C15 C18 1.541(2)
C16 H16D 0.9800
C16 H16E 0.9800
C16 H16F 0.9800
C17 H17D 0.9800
C17 H17E 0.9800
C17 H17F 0.9800
C18 H18D 0.9800
C18 H18E 0.9800
C18 H18F 0.9800
C19 C21 1.534(2)
C19 C22 1.536(2)
C19 C20 1.539(2)
C20 H20D 0.9800
C20 H20E 0.9800
C20 H20F 0.9800
C21 H21D 0.9800
C21 H21E 0.9800
C21 H21F 0.9800
C22 H22D 0.9800
C22 H22E 0.9800
C22 H22F 0.9800
